data_4088545
loop_
_publ_author_name
'Cabeza, Javier A.'
'Garc\'ia-\'Alvarez, Pablo'
'Gobetto, Roberto'
'Gonz\'alez-\'Alvarez, Laura'
'Nervi, Carlo'
'P\'erez-Carre\~no, Enrique'
'Polo, Diego'

_publ_section_title
;
 [MnBrL(CO)4] (L = Amidinatogermylene): Reductive Dimerization, Carbonyl
 Substitution, and Hydrolysis Reactions
;
_journal_issue 11
_journal_name_full Organometallics
_journal_page_first 1761
_journal_paper_doi 10.1021/acs.organomet.6b00168
_journal_volume 35
_journal_year 2016
_chemical_formula_moiety 'C21 H32 Br1 Ge1 Mn1 N2 O6'
_chemical_formula_sum 'C21 H32 Br Ge Mn N2 O6'
_chemical_formula_weight 615.92
_space_group_crystal_system triclinic
_space_group_IT_number 2
_space_group_name_Hall '-P 1'
_space_group_name_H-M_alt 'P -1'
_atom_sites_solution_hydrogens mixed
_audit_creation_method SHELXL-2014
_cell_angle_alpha 95.819(3)
_cell_angle_beta 104.436(3)
_cell_angle_gamma 112.043(4)
_cell_formula_units_Z 4
_cell_length_a 10.9752(4)
_cell_length_b 13.9014(5)
_cell_length_c 20.2708(5)
_cell_measurement_reflns_used 10181
_cell_measurement_temperature 123(2)
_cell_measurement_theta_max 68.6810
_cell_measurement_theta_min 3.4940
_cell_volume 2709.89(19)
_computing_cell_refinement
;
CrysAlisPro, Agilent Technologies,
Version 1.171.36.28 (release 01-02-2013 CrysAlis171 .NET)
(compiled Feb  1 2013,16:14:44)
;
_computing_data_collection
;
CrysAlisPro, Agilent Technologies,
Version 1.171.36.28 (release 01-02-2013 CrysAlis171 .NET)
(compiled Feb  1 2013,16:14:44)
;
_computing_data_reduction
;
CrysAlisPro, Agilent Technologies,
Version 1.171.36.28 (release 01-02-2013 CrysAlis171 .NET)
(compiled Feb  1 2013,16:14:44)
;
_computing_molecular_graphics 'X-SEED (Barbour, 1999)'
_computing_publication_material 'SHELXL-2014 (Sheldrick, 2014)'
_computing_structure_refinement 'SHELXL-2014 (Sheldrick, 2014)'
_computing_structure_solution 'SIR-97 (Giacovazzo, 1999)'
_diffrn_ambient_temperature 123(2)
_diffrn_measured_fraction_theta_full 0.990
_diffrn_measured_fraction_theta_max 0.973
_diffrn_measurement_device_type 'Xcalibur, Onyx, Nova'
_diffrn_radiation_type CuK\a
_diffrn_radiation_wavelength 1.5418
_diffrn_reflns_av_R_equivalents 0.0285
_diffrn_reflns_av_unetI/netI 0.0295
_diffrn_reflns_Laue_measured_fraction_full 0.990
_diffrn_reflns_Laue_measured_fraction_max 0.973
_diffrn_reflns_limit_h_max 13
_diffrn_reflns_limit_h_min -10
_diffrn_reflns_limit_k_max 15
_diffrn_reflns_limit_k_min -16
_diffrn_reflns_limit_l_max 23
_diffrn_reflns_limit_l_min -24
_diffrn_reflns_number 21569
_diffrn_reflns_point_group_measured_fraction_full 0.990
_diffrn_reflns_point_group_measured_fraction_max 0.973
_diffrn_reflns_theta_full 67.680
_diffrn_reflns_theta_max 69.016
_diffrn_reflns_theta_min 3.514
_diffrn_source 'Nova (Cu) X-ray Source'
_exptl_absorpt_coefficient_mu 7.184
_exptl_absorpt_correction_T_max 1.00000
_exptl_absorpt_correction_T_min 0.50826
_exptl_absorpt_correction_type multi-scan
_exptl_absorpt_process_details
;
CrysAlisPro, Agilent Technologies,
Version 1.171.36.28 (release 01-02-2013 CrysAlis171 .NET)
(compiled Feb  1 2013,16:14:44)
Empirical absorption correction using spherical harmonics,
 implemented in SCALE3 ABSPACK scaling algorithm.
;
_exptl_crystal_colour yellow
_exptl_crystal_density_diffrn 1.510
_exptl_crystal_description fragment
_exptl_crystal_F_000 1248
_exptl_crystal_size_max 0.3428
_exptl_crystal_size_mid 0.2222
_exptl_crystal_size_min 0.1495
_refine_diff_density_max 0.376
_refine_diff_density_min -0.591
_refine_diff_density_rms 0.059
_refine_ls_extinction_method none
_refine_ls_goodness_of_fit_ref 1.033
_refine_ls_hydrogen_treatment mixed
_refine_ls_matrix_type full
_refine_ls_number_parameters 623
_refine_ls_number_reflns 9816
_refine_ls_number_restraints 0
_refine_ls_restrained_S_all 1.033
_refine_ls_R_factor_all 0.0335
_refine_ls_R_factor_gt 0.0290
_refine_ls_shift/su_max 0.002
_refine_ls_shift/su_mean 0.000
_refine_ls_structure_factor_coef Fsqd
_refine_ls_weighting_details 'w=1/[\s^2^(Fo^2^)+(0.0435P)^2^+0.6274P] where P=(Fo^2^+2Fc^2^)/3'
_refine_ls_weighting_scheme calc
_refine_ls_wR_factor_gt 0.0771
_refine_ls_wR_factor_ref 0.0808
_reflns_Friedel_coverage 0.000
_reflns_number_gt 8751
_reflns_number_total 9816
_reflns_threshold_expression 'I > 2\s(I)'
_cod_data_source_file om6b00168_si_003.cif
_cod_data_source_block 10
_cod_depositor_comments
;

2020-06-08
Z value and formula fixed to values more according to usual
chemical conventions.                 miguel
;
_cod_original_cell_volume 2709.88(17)
_cod_original_formula_moiety '2(C21 H32 Br1 Ge1 Mn1 N2 O6)'
_cod_original_formula_sum 'C42 H64 Br2 Ge2 Mn2 N4 O12'
_cod_original_formula_units_Z 2
_cod_original_formula_weight 1231.85
_cod_database_code 4088545
_shelx_space_group_comment
;
The symmetry employed for this shelxl refinement is uniquely defined
by the following loop, which should always be used as a source of
symmetry information in preference to the above space-group names.
They are only intended as comments.
;
_shelxl_version_number 2014-3

loop_
_space_group_symop_operation_xyz
'x, y, z'
'-x, -y, -z'

loop_
_atom_site_label
_atom_site_type_symbol
_atom_site_fract_x
_atom_site_fract_y
_atom_site_fract_z
_atom_site_U_iso_or_equiv
_atom_site_adp_type
_atom_site_occupancy
_atom_site_site_symmetry_order
_atom_site_calc_flag
_atom_site_refinement_flags_posn
_atom_site_refinement_flags_adp
C1 C -0.9704(3) -0.0986(2) 0.83868(15) 0.0542(7) Uani 1 1 d . .
H1A H -1.0237 -0.0646 0.8120 0.081 Uiso 1 1 calc R U
H1B H -1.0280 -0.1483 0.8610 0.081 Uiso 1 1 calc R U
H1C H -0.9413 -0.1374 0.8072 0.081 Uiso 1 1 calc R U
C2 C -0.8440(3) -0.01461(18) 0.89396(12) 0.0383(5) Uani 1 1 d . .
H2 H -0.8750 0.0232 0.9264 0.046 Uiso 1 1 calc R U
C3 C -0.7542(3) -0.0619(2) 0.93608(16) 0.0545(7) Uani 1 1 d . .
H3A H -0.7203 -0.0968 0.9051 0.082 Uiso 1 1 calc R U
H3B H -0.8090 -0.1141 0.9581 0.082 Uiso 1 1 calc R U
H3C H -0.6755 -0.0051 0.9722 0.082 Uiso 1 1 calc R U
C4 C -0.7017(2) 0.16623(17) 0.88273(11) 0.0325(4) Uani 1 1 d . .
C5 C -0.7309(3) 0.21565(18) 0.94215(12) 0.0375(5) Uani 1 1 d . .
C6 C -0.8581(3) 0.2218(2) 0.93045(15) 0.0479(6) Uani 1 1 d . .
H6 H -0.9240 0.1955 0.8851 0.057 Uiso 1 1 calc R U
C7 C -0.8878(4) 0.2663(2) 0.98519(18) 0.0632(8) Uani 1 1 d . .
H7 H -0.9743 0.2710 0.9773 0.076 Uiso 1 1 calc R U
C8 C -0.7937(4) 0.3036(2) 1.05039(18) 0.0709(10) Uani 1 1 d . .
H8 H -0.8153 0.3336 1.0877 0.085 Uiso 1 1 calc R U
C9 C -0.6675(4) 0.2981(2) 1.06246(15) 0.0699(10) Uani 1 1 d . .
H9 H -0.6025 0.3246 1.1080 0.084 Uiso 1 1 calc R U
C10 C -0.6346(3) 0.2536(2) 1.00795(14) 0.0506(6) Uani 1 1 d . .
H10 H -0.5478 0.2495 1.0161 0.061 Uiso 1 1 calc R U
C11 C -0.5461(3) 0.34276(18) 0.86946(13) 0.0400(5) Uani 1 1 d . .
H11 H -0.5747 0.3716 0.9073 0.048 Uiso 1 1 calc R U
C12 C -0.5890(3) 0.3837(2) 0.80483(15) 0.0568(7) Uani 1 1 d . .
H12A H -0.5646 0.3534 0.7669 0.085 Uiso 1 1 calc R U
H12B H -0.5408 0.4614 0.8152 0.085 Uiso 1 1 calc R U
H12C H -0.6891 0.3626 0.7906 0.085 Uiso 1 1 calc R U
C13 C -0.3913(3) 0.3756(2) 0.89519(18) 0.0612(8) Uani 1 1 d . .
H13A H -0.3677 0.3481 0.9370 0.092 Uiso 1 1 calc R U
H13B H -0.3434 0.4534 0.9066 0.092 Uiso 1 1 calc R U
H13C H -0.3627 0.3466 0.8587 0.092 Uiso 1 1 calc R U
C14 C -0.6029(2) -0.04363(19) 0.63404(12) 0.0386(5) Uani 1 1 d . .
C15 C -0.6365(3) -0.1613(2) 0.61213(14) 0.0482(6) Uani 1 1 d . .
H15A H -0.6585 -0.1807 0.5614 0.072 Uiso 1 1 calc R U
H15B H -0.7161 -0.2040 0.6259 0.072 Uiso 1 1 calc R U
H15C H -0.5564 -0.1748 0.6350 0.072 Uiso 1 1 calc R U
C16 C -0.4812(3) 0.0237(2) 0.61099(14) 0.0515(6) Uani 1 1 d . .
H16A H -0.4007 0.0095 0.6319 0.077 Uiso 1 1 calc R U
H16B H -0.4587 0.0992 0.6263 0.077 Uiso 1 1 calc R U
H16C H -0.5063 0.0054 0.5600 0.077 Uiso 1 1 calc R U
C17 C -0.7295(3) -0.0223(2) 0.60234(14) 0.0535(7) Uani 1 1 d . .
H17A H -0.7101 0.0515 0.6210 0.080 Uiso 1 1 calc R U
H17B H -0.8087 -0.0703 0.6142 0.080 Uiso 1 1 calc R U
H17C H -0.7507 -0.0345 0.5515 0.080 Uiso 1 1 calc R U
C18 C 0.0829(3) -0.8946(2) 0.69211(15) 0.0546(7) Uani 1 1 d . .
H18A H 0.1834 -0.8716 0.7062 0.082 Uiso 1 1 calc R U
H18B H 0.0370 -0.9724 0.6801 0.082 Uiso 1 1 calc R U
H18C H 0.0572 -0.8677 0.7307 0.082 Uiso 1 1 calc R U
C19 C 0.0380(3) -0.85098(18) 0.62883(13) 0.0398(5) Uani 1 1 d . .
H19 H 0.0636 -0.8793 0.5895 0.048 Uiso 1 1 calc R U
C20 C -0.1165(3) -0.8824(2) 0.60579(16) 0.0564(7) Uani 1 1 d . .
H20A H -0.1421 -0.8539 0.6439 0.085 Uiso 1 1 calc R U
H20B H -0.1655 -0.9601 0.5937 0.085 Uiso 1 1 calc R U
H20C H -0.1421 -0.8537 0.5649 0.085 Uiso 1 1 calc R U
C21 C 0.1997(2) -0.67435(18) 0.61932(11) 0.0330(4) Uani 1 1 d . .
C22 C 0.2375(2) -0.72235(17) 0.56255(12) 0.0351(5) Uani 1 1 d . .
C23 C 0.3601(3) -0.7348(2) 0.57947(14) 0.0449(6) Uani 1 1 d . .
H23 H 0.4164 -0.7165 0.6267 0.054 Uiso 1 1 calc R U
C24 C 0.4002(3) -0.7741(2) 0.52689(15) 0.0523(7) Uani 1 1 d . .
H24 H 0.4849 -0.7819 0.5382 0.063 Uiso 1 1 calc R U
C25 C 0.3183(3) -0.8017(2) 0.45877(15) 0.0530(7) Uani 1 1 d . .
H25 H 0.3463 -0.8286 0.4230 0.064 Uiso 1 1 calc R U
C26 C 0.1958(3) -0.7905(2) 0.44198(14) 0.0529(7) Uani 1 1 d . .
H26 H 0.1392 -0.8102 0.3947 0.064 Uiso 1 1 calc R U
C27 C 0.1539(3) -0.7507(2) 0.49381(13) 0.0436(5) Uani 1 1 d . .
H27 H 0.0691 -0.7430 0.4822 0.052 Uiso 1 1 calc R U
C28 C 0.3468(3) -0.49264(18) 0.61083(13) 0.0392(5) Uani 1 1 d . .
H28 H 0.3837 -0.5297 0.5814 0.047 Uiso 1 1 calc R U
C29 C 0.4676(3) -0.4075(2) 0.66863(16) 0.0537(7) Uani 1 1 d . .
H29A H 0.4329 -0.3712 0.6983 0.081 Uiso 1 1 calc R U
H29B H 0.5275 -0.3559 0.6482 0.081 Uiso 1 1 calc R U
H29C H 0.5207 -0.4405 0.6967 0.081 Uiso 1 1 calc R U
C30 C 0.2603(3) -0.4473(2) 0.56454(15) 0.0500(6) Uani 1 1 d . .
H30A H 0.1847 -0.5050 0.5276 0.075 Uiso 1 1 calc R U
H30B H 0.3185 -0.3957 0.5435 0.075 Uiso 1 1 calc R U
H30C H 0.2219 -0.4120 0.5926 0.075 Uiso 1 1 calc R U
C31 C 0.0925(3) -0.46750(19) 0.86515(12) 0.0412(5) Uani 1 1 d . .
C32 C 0.2085(4) -0.5001(3) 0.89704(15) 0.0630(8) Uani 1 1 d . .
H32A H 0.2351 -0.4811 0.9480 0.094 Uiso 1 1 calc R U
H32B H 0.2886 -0.4631 0.8818 0.094 Uiso 1 1 calc R U
H32C H 0.1764 -0.5771 0.8817 0.094 Uiso 1 1 calc R U
C33 C -0.0337(3) -0.5229(2) 0.88852(15) 0.0603(8) Uani 1 1 d . .
H33A H -0.0653 -0.6001 0.8752 0.090 Uiso 1 1 calc R U
H33B H -0.1080 -0.5030 0.8661 0.090 Uiso 1 1 calc R U
H33C H -0.0086 -0.5012 0.9393 0.090 Uiso 1 1 calc R U
C34 C 0.1435(3) -0.3470(2) 0.88687(14) 0.0490(6) Uani 1 1 d . .
H34A H 0.1676 -0.3261 0.9377 0.073 Uiso 1 1 calc R U
H34B H 0.0702 -0.3259 0.8644 0.073 Uiso 1 1 calc R U
H34C H 0.2252 -0.3116 0.8725 0.073 Uiso 1 1 calc R U
C101 C -0.4066(3) 0.0611(2) 0.88299(12) 0.0404(5) Uani 1 1 d . .
C102 C -0.2172(3) -0.0177(2) 0.89204(13) 0.0393(5) Uani 1 1 d . .
C103 C -0.3136(3) -0.0763(2) 0.75247(14) 0.0489(6) Uani 1 1 d . .
C104 C -0.4813(3) -0.1387(2) 0.82591(15) 0.0495(6) Uani 1 1 d . .
C201 C -0.0938(2) -0.5589(2) 0.61573(12) 0.0397(5) Uani 1 1 d . .
C202 C -0.2762(3) -0.47173(19) 0.60759(13) 0.0389(5) Uani 1 1 d . .
C203 C -0.1708(3) -0.4061(2) 0.74592(13) 0.0455(6) Uani 1 1 d . .
C204 C -0.2620(2) -0.6046(2) 0.69055(13) 0.0433(5) Uani 1 1 d . .
Br1 Br -0.20233(3) 0.16334(2) 0.80538(2) 0.05455(9) Uani 1 1 d . .
Br2 Br 0.04259(3) -0.31278(2) 0.67062(2) 0.04545(8) Uani 1 1 d . .
Ge1 Ge -0.54751(2) 0.00025(2) 0.73729(2) 0.03071(7) Uani 1 1 d . .
Ge2 Ge 0.03820(2) -0.50950(2) 0.76214(2) 0.03072(7) Uani 1 1 d . .
Mn1 Mn -0.35777(4) -0.01416(3) 0.82199(2) 0.03291(9) Uani 1 1 d . .
Mn2 Mn -0.14336(4) -0.48523(3) 0.67760(2) 0.03214(9) Uani 1 1 d . .
N1 N -0.7626(2) 0.06266(15) 0.86000(10) 0.0341(4) Uani 1 1 d . .
N2 N -0.6169(2) 0.22598(15) 0.85278(10) 0.0360(4) Uani 1 1 d . .
N3 N 0.1096(2) -0.73449(15) 0.64646(10) 0.0367(4) Uani 1 1 d . .
N4 N 0.2600(2) -0.57064(16) 0.64258(10) 0.0357(4) Uani 1 1 d . .
O1 O -0.70797(17) -0.05211(14) 0.75913(9) 0.0387(4) Uani 1 1 d . .
O2 O -0.53444(18) 0.13637(13) 0.75114(8) 0.0365(3) Uani 1 1 d . .
O3 O 0.02318(18) -0.64607(13) 0.74550(9) 0.0378(4) Uani 1 1 d . .
O4 O 0.20123(16) -0.45698(14) 0.74292(9) 0.0369(3) Uani 1 1 d . .
O101 O -0.4351(2) 0.10890(18) 0.92088(10) 0.0571(5) Uani 1 1 d . .
O102 O -0.1334(2) -0.02204(17) 0.93637(10) 0.0522(5) Uani 1 1 d . .
O103 O -0.2828(2) -0.1149(2) 0.71032(11) 0.0745(7) Uani 1 1 d . .
O104 O -0.5603(2) -0.21824(18) 0.82795(14) 0.0720(6) Uani 1 1 d . .
O201 O -0.0653(2) -0.60659(17) 0.57772(9) 0.0543(5) Uani 1 1 d . .
O202 O -0.3621(2) -0.46800(17) 0.56453(10) 0.0514(4) Uani 1 1 d . .
O203 O -0.1939(2) -0.3579(2) 0.78661(11) 0.0673(6) Uani 1 1 d . .
O204 O -0.3358(2) -0.67983(16) 0.70023(12) 0.0619(5) Uani 1 1 d . .
H100 H -0.747(3) 0.036(2) 0.8284(15) 0.039(7) Uiso 1 1 d . .
H101 H -0.751(3) -0.112(3) 0.7436(16) 0.052(9) Uiso 1 1 d . .
H200 H -0.598(3) 0.197(2) 0.8228(14) 0.033(6) Uiso 1 1 d . .
H201 H -0.455(4) 0.177(3) 0.7583(18) 0.060(10) Uiso 1 1 d . .
H300 H 0.090(3) -0.703(2) 0.6775(15) 0.040(7) Uiso 1 1 d . .
H301 H -0.036(4) -0.689(3) 0.7549(19) 0.070(11) Uiso 1 1 d . .
H400 H 0.237(3) -0.548(2) 0.6722(15) 0.040(7) Uiso 1 1 d . .
H401 H 0.211(3) -0.402(3) 0.7320(17) 0.055(9) Uiso 1 1 d . .

loop_
_atom_site_aniso_label
_atom_site_aniso_U_11
_atom_site_aniso_U_22
_atom_site_aniso_U_33
_atom_site_aniso_U_23
_atom_site_aniso_U_13
_atom_site_aniso_U_12
C1 0.0499(15) 0.0479(15) 0.0547(16) 0.0011(12) 0.0280(13) 0.0047(12)
C2 0.0468(13) 0.0338(11) 0.0395(12) 0.0098(9) 0.0245(11) 0.0147(10)
C3 0.0718(19) 0.0497(15) 0.0545(16) 0.0237(13) 0.0303(14) 0.0289(14)
C4 0.0349(11) 0.0354(11) 0.0290(11) 0.0073(9) 0.0106(9) 0.0162(9)
C5 0.0521(14) 0.0319(11) 0.0309(11) 0.0079(9) 0.0200(10) 0.0152(10)
C6 0.0559(16) 0.0457(14) 0.0549(16) 0.0138(12) 0.0301(13) 0.0258(12)
C7 0.088(2) 0.0540(17) 0.074(2) 0.0199(15) 0.0559(19) 0.0370(17)
C8 0.128(3) 0.0487(17) 0.067(2) 0.0204(15) 0.067(2) 0.043(2)
C9 0.121(3) 0.0464(16) 0.0344(14) 0.0041(12) 0.0263(17) 0.0264(18)
C10 0.0677(18) 0.0438(14) 0.0352(13) 0.0052(11) 0.0150(12) 0.0192(13)
C11 0.0475(13) 0.0320(11) 0.0380(12) 0.0057(9) 0.0169(10) 0.0122(10)
C12 0.075(2) 0.0406(14) 0.0505(16) 0.0162(12) 0.0162(14) 0.0201(14)
C13 0.0479(16) 0.0456(15) 0.068(2) 0.0015(14) 0.0066(14) 0.0060(12)
C14 0.0421(13) 0.0407(12) 0.0312(11) 0.0062(9) 0.0165(10) 0.0125(10)
C15 0.0508(15) 0.0436(14) 0.0416(13) -0.0025(11) 0.0202(12) 0.0099(11)
C16 0.0596(17) 0.0529(15) 0.0387(13) 0.0115(11) 0.0262(12) 0.0127(13)
C17 0.0575(16) 0.0667(18) 0.0333(13) 0.0050(12) 0.0080(12) 0.0281(14)
C18 0.0665(18) 0.0431(14) 0.0517(16) 0.0153(12) 0.0171(14) 0.0198(13)
C19 0.0483(13) 0.0321(11) 0.0372(12) 0.0062(9) 0.0193(10) 0.0115(10)
C20 0.0450(15) 0.0458(15) 0.0585(17) 0.0012(13) 0.0077(13) 0.0056(12)
C21 0.0351(11) 0.0368(12) 0.0294(11) 0.0080(9) 0.0109(9) 0.0165(10)
C22 0.0435(12) 0.0319(11) 0.0317(11) 0.0081(9) 0.0166(10) 0.0141(10)
C23 0.0480(14) 0.0536(15) 0.0401(13) 0.0100(11) 0.0184(11) 0.0258(12)
C24 0.0617(17) 0.0600(17) 0.0533(16) 0.0167(13) 0.0315(14) 0.0349(14)
C25 0.081(2) 0.0461(15) 0.0487(15) 0.0124(12) 0.0393(15) 0.0309(14)
C26 0.0758(19) 0.0498(15) 0.0321(13) 0.0066(11) 0.0198(13) 0.0234(14)
C27 0.0490(14) 0.0460(14) 0.0336(12) 0.0056(10) 0.0123(11) 0.0187(11)
C28 0.0432(13) 0.0346(12) 0.0437(13) 0.0107(10) 0.0255(11) 0.0121(10)
C29 0.0451(15) 0.0485(15) 0.0582(17) 0.0034(12) 0.0252(13) 0.0058(12)
C30 0.0635(17) 0.0470(14) 0.0510(15) 0.0218(12) 0.0298(13) 0.0249(13)
C31 0.0501(14) 0.0373(12) 0.0311(11) 0.0042(9) 0.0148(10) 0.0123(11)
C32 0.083(2) 0.0644(19) 0.0361(14) 0.0027(13) 0.0018(14) 0.0382(17)
C33 0.081(2) 0.0510(16) 0.0415(15) 0.0078(12) 0.0352(15) 0.0093(15)
C34 0.0537(15) 0.0399(13) 0.0420(14) -0.0024(10) 0.0144(12) 0.0104(12)
C101 0.0399(13) 0.0482(14) 0.0337(12) 0.0125(10) 0.0116(10) 0.0180(11)
C102 0.0394(12) 0.0451(13) 0.0376(13) 0.0119(10) 0.0212(11) 0.0154(11)
C103 0.0427(14) 0.0628(17) 0.0401(14) 0.0059(12) 0.0112(11) 0.0231(13)
C104 0.0485(15) 0.0491(15) 0.0550(16) 0.0162(12) 0.0189(12) 0.0217(13)
C201 0.0384(12) 0.0460(13) 0.0323(12) 0.0086(10) 0.0097(10) 0.0156(11)
C202 0.0387(12) 0.0406(12) 0.0382(13) 0.0079(10) 0.0207(11) 0.0121(10)
C203 0.0390(13) 0.0558(15) 0.0380(13) 0.0044(11) 0.0145(10) 0.0157(11)
C204 0.0337(12) 0.0500(15) 0.0414(13) 0.0110(11) 0.0105(10) 0.0128(11)
Br1 0.03914(15) 0.05134(17) 0.06314(18) 0.02533(13) 0.01631(13) 0.00469(12)
Br2 0.04168(14) 0.03975(14) 0.05349(16) 0.01627(11) 0.01978(12) 0.01071(11)
Ge1 0.03233(14) 0.03159(13) 0.02783(13) 0.00486(9) 0.01516(10) 0.00960(10)
Ge2 0.03256(14) 0.03099(13) 0.02719(13) 0.00481(9) 0.01480(10) 0.00860(10)
Mn1 0.03295(19) 0.03530(19) 0.03144(19) 0.00818(14) 0.01574(15) 0.01134(15)
Mn2 0.03133(18) 0.03428(19) 0.02966(18) 0.00618(14) 0.01462(14) 0.00937(15)
N1 0.0412(11) 0.0328(10) 0.0310(10) 0.0058(8) 0.0192(8) 0.0135(8)
N2 0.0422(11) 0.0332(10) 0.0332(10) 0.0047(8) 0.0180(9) 0.0131(8)
N3 0.0422(11) 0.0324(10) 0.0355(10) 0.0044(8) 0.0203(9) 0.0112(8)
N4 0.0414(11) 0.0359(10) 0.0346(10) 0.0078(8) 0.0214(9) 0.0151(9)
O1 0.0359(8) 0.0355(9) 0.0410(9) 0.0007(7) 0.0211(7) 0.0070(7)
O2 0.0390(9) 0.0324(8) 0.0383(9) 0.0064(7) 0.0184(7) 0.0113(7)
O3 0.0453(9) 0.0320(8) 0.0386(9) 0.0088(7) 0.0237(8) 0.0116(7)
O4 0.0334(8) 0.0335(8) 0.0436(9) 0.0081(7) 0.0203(7) 0.0083(7)
O101 0.0716(13) 0.0791(14) 0.0365(10) 0.0068(9) 0.0197(9) 0.0478(12)
O102 0.0529(11) 0.0754(13) 0.0403(10) 0.0188(9) 0.0181(9) 0.0356(10)
O103 0.0726(14) 0.1133(19) 0.0468(12) -0.0064(12) 0.0178(11) 0.0548(15)
O104 0.0536(12) 0.0516(12) 0.1026(18) 0.0313(12) 0.0283(12) 0.0071(10)
O201 0.0666(12) 0.0691(13) 0.0355(9) 0.0025(9) 0.0168(9) 0.0388(11)
O202 0.0465(10) 0.0712(13) 0.0431(10) 0.0176(9) 0.0157(9) 0.0291(10)
O203 0.0661(13) 0.0860(15) 0.0493(11) -0.0094(11) 0.0211(10) 0.0354(12)
O204 0.0438(10) 0.0553(12) 0.0718(14) 0.0283(10) 0.0113(10) 0.0057(9)

loop_
_atom_type_symbol
_atom_type_description
_atom_type_scat_dispersion_real
_atom_type_scat_dispersion_imag
_atom_type_scat_source
C C 0.0181 0.0091 'International Tables Vol C Tables 4.2.6.8 and 6.1.1.4'
H H 0.0000 0.0000 'International Tables Vol C Tables 4.2.6.8 and 6.1.1.4'
Br Br -0.6763 1.2805 'International Tables Vol C Tables 4.2.6.8 and 6.1.1.4'
Ge Ge -1.0885 0.8855 'International Tables Vol C Tables 4.2.6.8 and 6.1.1.4'
Mn Mn -0.5299 2.8052 'International Tables Vol C Tables 4.2.6.8 and 6.1.1.4'
N N 0.0311 0.0180 'International Tables Vol C Tables 4.2.6.8 and 6.1.1.4'
O O 0.0492 0.0322 'International Tables Vol C Tables 4.2.6.8 and 6.1.1.4'

loop_
_geom_angle_atom_site_label_1
_geom_angle_atom_site_label_2
_geom_angle_atom_site_label_3
_geom_angle
C2 C1 H1A 109.5
C2 C1 H1B 109.5
H1A C1 H1B 109.5
C2 C1 H1C 109.5
H1A C1 H1C 109.5
H1B C1 H1C 109.5
N1 C2 C1 108.9(2)
N1 C2 C3 109.6(2)
C1 C2 C3 112.2(2)
N1 C2 H2 108.7
C1 C2 H2 108.7
C3 C2 H2 108.7
C2 C3 H3A 109.5
C2 C3 H3B 109.5
H3A C3 H3B 109.5
C2 C3 H3C 109.5
H3A C3 H3C 109.5
H3B C3 H3C 109.5
N1 C4 N2 120.3(2)
N1 C4 C5 119.4(2)
N2 C4 C5 120.3(2)
C10 C5 C6 120.5(2)
C10 C5 C4 120.8(2)
C6 C5 C4 118.7(2)
C7 C6 C5 119.6(3)
C7 C6 H6 120.2
C5 C6 H6 120.2
C8 C7 C6 120.4(3)
C8 C7 H7 119.8
C6 C7 H7 119.8
C7 C8 C9 120.5(3)
C7 C8 H8 119.8
C9 C8 H8 119.8
C8 C9 C10 120.4(3)
C8 C9 H9 119.8
C10 C9 H9 119.8
C5 C10 C9 118.7(3)
C5 C10 H10 120.6
C9 C10 H10 120.6
N2 C11 C13 109.0(2)
N2 C11 C12 108.9(2)
C13 C11 C12 111.9(2)
N2 C11 H11 109.0
C13 C11 H11 109.0
C12 C11 H11 109.0
C11 C12 H12A 109.5
C11 C12 H12B 109.5
H12A C12 H12B 109.5
C11 C12 H12C 109.5
H12A C12 H12C 109.5
H12B C12 H12C 109.5
C11 C13 H13A 109.5
C11 C13 H13B 109.5
H13A C13 H13B 109.5
C11 C13 H13C 109.5
H13A C13 H13C 109.5
H13B C13 H13C 109.5
C15 C14 C17 110.2(2)
C15 C14 C16 110.0(2)
C17 C14 C16 110.3(2)
C15 C14 Ge1 110.46(17)
C17 C14 Ge1 108.42(16)
C16 C14 Ge1 107.44(17)
C14 C15 H15A 109.5
C14 C15 H15B 109.5
H15A C15 H15B 109.5
C14 C15 H15C 109.5
H15A C15 H15C 109.5
H15B C15 H15C 109.5
C14 C16 H16A 109.5
C14 C16 H16B 109.5
H16A C16 H16B 109.5
C14 C16 H16C 109.5
H16A C16 H16C 109.5
H16B C16 H16C 109.5
C14 C17 H17A 109.5
C14 C17 H17B 109.5
H17A C17 H17B 109.5
C14 C17 H17C 109.5
H17A C17 H17C 109.5
H17B C17 H17C 109.5
C19 C18 H18A 109.5
C19 C18 H18B 109.5
H18A C18 H18B 109.5
C19 C18 H18C 109.5
H18A C18 H18C 109.5
H18B C18 H18C 109.5
N3 C19 C20 108.7(2)
N3 C19 C18 109.3(2)
C20 C19 C18 111.5(2)
N3 C19 H19 109.1
C20 C19 H19 109.1
C18 C19 H19 109.1
C19 C20 H20A 109.5
C19 C20 H20B 109.5
H20A C20 H20B 109.5
C19 C20 H20C 109.5
H20A C20 H20C 109.5
H20B C20 H20C 109.5
N3 C21 N4 120.4(2)
N3 C21 C22 120.8(2)
N4 C21 C22 118.8(2)
C23 C22 C27 120.4(2)
C23 C22 C21 118.8(2)
C27 C22 C21 120.7(2)
C22 C23 C24 119.5(2)
C22 C23 H23 120.2
C24 C23 H23 120.2
C25 C24 C23 120.3(3)
C25 C24 H24 119.8
C23 C24 H24 119.8
C24 C25 C26 120.2(2)
C24 C25 H25 119.9
C26 C25 H25 119.9
C25 C26 C27 120.4(3)
C25 C26 H26 119.8
C27 C26 H26 119.8
C22 C27 C26 119.1(2)
C22 C27 H27 120.5
C26 C27 H27 120.5
N4 C28 C29 108.6(2)
N4 C28 C30 109.9(2)
C29 C28 C30 112.5(2)
N4 C28 H28 108.6
C29 C28 H28 108.6
C30 C28 H28 108.6
C28 C29 H29A 109.5
C28 C29 H29B 109.5
H29A C29 H29B 109.5
C28 C29 H29C 109.5
H29A C29 H29C 109.5
H29B C29 H29C 109.5
C28 C30 H30A 109.5
C28 C30 H30B 109.5
H30A C30 H30B 109.5
C28 C30 H30C 109.5
H30A C30 H30C 109.5
H30B C30 H30C 109.5
C32 C31 C33 110.9(2)
C32 C31 C34 109.7(2)
C33 C31 C34 109.6(2)
C32 C31 Ge2 108.62(17)
C33 C31 Ge2 108.79(18)
C34 C31 Ge2 109.19(17)
C31 C32 H32A 109.5
C31 C32 H32B 109.5
H32A C32 H32B 109.5
C31 C32 H32C 109.5
H32A C32 H32C 109.5
H32B C32 H32C 109.5
C31 C33 H33A 109.5
C31 C33 H33B 109.5
H33A C33 H33B 109.5
C31 C33 H33C 109.5
H33A C33 H33C 109.5
H33B C33 H33C 109.5
C31 C34 H34A 109.5
C31 C34 H34B 109.5
H34A C34 H34B 109.5
C31 C34 H34C 109.5
H34A C34 H34C 109.5
H34B C34 H34C 109.5
O101 C101 Mn1 179.0(3)
O102 C102 Mn1 177.6(2)
O103 C103 Mn1 178.2(2)
O104 C104 Mn1 179.6(3)
O201 C201 Mn2 178.4(2)
O202 C202 Mn2 176.8(2)
O203 C203 Mn2 176.9(2)
O204 C204 Mn2 178.5(2)
O1 Ge1 O2 92.97(8)
O1 Ge1 C14 105.38(9)
O2 Ge1 C14 103.17(9)
O1 Ge1 Mn1 112.05(6)
O2 Ge1 Mn1 111.01(6)
C14 Ge1 Mn1 126.76(7)
O4 Ge2 O3 92.50(8)
O4 Ge2 C31 104.15(9)
O3 Ge2 C31 104.23(9)
O4 Ge2 Mn2 111.44(6)
O3 Ge2 Mn2 112.24(6)
C31 Ge2 Mn2 126.68(7)
C104 Mn1 C103 92.16(13)
C104 Mn1 C102 93.80(12)
C103 Mn1 C102 93.61(11)
C104 Mn1 C101 92.92(12)
C103 Mn1 C101 171.50(12)
C102 Mn1 C101 92.85(10)
C104 Mn1 Ge1 86.75(9)
C103 Mn1 Ge1 91.56(8)
C102 Mn1 Ge1 174.78(7)
C101 Mn1 Ge1 81.93(7)
C104 Mn1 Br1 173.78(9)
C103 Mn1 Br1 87.08(10)
C102 Mn1 Br1 92.41(8)
C101 Mn1 Br1 87.13(8)
Ge1 Mn1 Br1 87.099(15)
C204 Mn2 C203 90.84(12)
C204 Mn2 C202 93.70(11)
C203 Mn2 C202 92.84(11)
C204 Mn2 C201 92.18(11)
C203 Mn2 C201 173.03(11)
C202 Mn2 C201 93.23(10)
C204 Mn2 Ge2 87.16(8)
C203 Mn2 Ge2 92.08(8)
C202 Mn2 Ge2 174.99(7)
C201 Mn2 Ge2 81.80(7)
C204 Mn2 Br2 174.38(8)
C203 Mn2 Br2 87.31(9)
C202 Mn2 Br2 91.69(8)
C201 Mn2 Br2 89.09(8)
Ge2 Mn2 Br2 87.612(15)
C4 N1 C2 126.09(19)
C4 N1 H100 120(2)
C2 N1 H100 114(2)
C4 N2 C11 127.1(2)
C4 N2 H200 118.0(19)
C11 N2 H200 114.8(19)
C21 N3 C19 127.3(2)
C21 N3 H300 116.7(19)
C19 N3 H300 116.0(19)
C21 N4 C28 126.1(2)
C21 N4 H400 116(2)
C28 N4 H400 117(2)
Ge1 O1 H101 113(2)
Ge1 O2 H201 109(2)
Ge2 O3 H301 116(3)
Ge2 O4 H401 108(2)

loop_
_geom_bond_atom_site_label_1
_geom_bond_atom_site_label_2
_geom_bond_distance
C1 C2 1.512(4)
C1 H1A 0.9800
C1 H1B 0.9800
C1 H1C 0.9800
C2 N1 1.471(3)
C2 C3 1.521(4)
C2 H2 1.0000
C3 H3A 0.9800
C3 H3B 0.9800
C3 H3C 0.9800
C4 N1 1.312(3)
C4 N2 1.315(3)
C4 C5 1.488(3)
C5 C10 1.382(4)
C5 C6 1.393(4)
C6 C7 1.384(4)
C6 H6 0.9500
C7 C8 1.364(5)
C7 H7 0.9500
C8 C9 1.378(5)
C8 H8 0.9500
C9 C10 1.401(4)
C9 H9 0.9500
C10 H10 0.9500
C11 N2 1.471(3)
C11 C13 1.514(4)
C11 C12 1.518(4)
C11 H11 1.0000
C12 H12A 0.9800
C12 H12B 0.9800
C12 H12C 0.9800
C13 H13A 0.9800
C13 H13B 0.9800
C13 H13C 0.9800
C14 C15 1.525(3)
C14 C17 1.527(4)
C14 C16 1.529(3)
C14 Ge1 1.988(2)
C15 H15A 0.9800
C15 H15B 0.9800
C15 H15C 0.9800
C16 H16A 0.9800
C16 H16B 0.9800
C16 H16C 0.9800
C17 H17A 0.9800
C17 H17B 0.9800
C17 H17C 0.9800
C18 C19 1.524(4)
C18 H18A 0.9800
C18 H18B 0.9800
C18 H18C 0.9800
C19 N3 1.468(3)
C19 C20 1.514(4)
C19 H19 1.0000
C20 H20A 0.9800
C20 H20B 0.9800
C20 H20C 0.9800
C21 N3 1.312(3)
C21 N4 1.315(3)
C21 C22 1.494(3)
C22 C23 1.384(3)
C22 C27 1.385(3)
C23 C24 1.387(4)
C23 H23 0.9500
C24 C25 1.370(4)
C24 H24 0.9500
C25 C26 1.374(4)
C25 H25 0.9500
C26 C27 1.392(4)
C26 H26 0.9500
C27 H27 0.9500
C28 N4 1.473(3)
C28 C29 1.516(4)
C28 C30 1.518(4)
C28 H28 1.0000
C29 H29A 0.9800
C29 H29B 0.9800
C29 H29C 0.9800
C30 H30A 0.9800
C30 H30B 0.9800
C30 H30C 0.9800
C31 C32 1.525(4)
C31 C33 1.528(4)
C31 C34 1.529(3)
C31 Ge2 1.982(2)
C32 H32A 0.9800
C32 H32B 0.9800
C32 H32C 0.9800
C33 H33A 0.9800
C33 H33B 0.9800
C33 H33C 0.9800
C34 H34A 0.9800
C34 H34B 0.9800
C34 H34C 0.9800
C101 O101 1.141(3)
C101 Mn1 1.844(2)
C102 O102 1.139(3)
C102 Mn1 1.838(3)
C103 O103 1.148(3)
C103 Mn1 1.838(3)
C104 O104 1.133(4)
C104 Mn1 1.778(3)
C201 O201 1.141(3)
C201 Mn2 1.849(2)
C202 O202 1.135(3)
C202 Mn2 1.845(3)
C203 O203 1.146(3)
C203 Mn2 1.835(3)
C204 O204 1.128(3)
C204 Mn2 1.776(3)
Br1 Mn1 2.5314(5)
Br2 Mn2 2.5441(4)
Ge1 O1 1.8218(16)
Ge1 O2 1.8299(16)
Ge1 Mn1 2.4341(4)
Ge2 O4 1.8196(15)
Ge2 O3 1.8311(16)
Ge2 Mn2 2.4373(4)
N1 H100 0.79(3)
N2 H200 0.81(3)
N3 H300 0.84(3)
N4 H400 0.79(3)
O1 H101 0.77(3)
O2 H201 0.80(4)
O3 H301 0.78(4)
O4 H401 0.80(3)
